data_7208697
loop_
_publ_author_name
'Guo, Jiao'
'Yang, Jin'
'Liu, Ying-Ying'
'Ma, Jian-Fang'

_publ_section_title
;
 Two novel 3D metal--organic frameworks based on two tetrahedral ligands:
 syntheses, structures, photoluminescence and photocatalytic properties
;
_journal_issue 20
_journal_name_full CrystEngComm
_journal_page_first 6609
_journal_paper_doi 10.1039/c2ce25588j
_journal_volume 14
_journal_year 2012
_chemical_formula_moiety 'C50 H42 Co2 N8 O12, 4.25(H2O)'
_chemical_formula_sum 'C50 H52.5 Co2 N8 O16.25'
_chemical_formula_weight 1143.28
_chemical_name_systematic
;
?
;
_space_group_IT_number 14
_symmetry_cell_setting monoclinic
_symmetry_space_group_name_Hall '-P 2ybc'
_symmetry_space_group_name_H-M 'P 1 21/c 1'
_atom_sites_solution_hydrogens geom
_atom_sites_solution_primary direct
_atom_sites_solution_secondary difmap
_audit_creation_method SHELXL-97
_cell_angle_alpha 90.00
_cell_angle_beta 96.542(5)
_cell_angle_gamma 90.00
_cell_formula_units_Z 4
_cell_length_a 9.7419(6)
_cell_length_b 18.7520(8)
_cell_length_c 32.0657(15)
_cell_measurement_reflns_used 3886
_cell_measurement_temperature 293(2)
_cell_measurement_theta_max 25.0
_cell_measurement_theta_min 2.9
_cell_volume 5819.6(5)
_computing_cell_refinement CrysAlis
_computing_data_collection 'CrysAlis (Oxford Diffraction, 2006)'
_computing_data_reduction CrysAlis
_computing_structure_refinement 'SHELXL-97 (Sheldrick, 1997)'
_computing_structure_solution 'SHELXS-97 (Sheldrick, 1997)'
_diffrn_ambient_temperature 293(2)
_diffrn_detector_area_resol_mean 10.0
_diffrn_measured_fraction_theta_full 0.991
_diffrn_measured_fraction_theta_max 0.991
_diffrn_measurement_device_type 'Oxford Diffraction Gemini R Ultra'
_diffrn_measurement_method '\w scan'
_diffrn_radiation_monochromator graphite
_diffrn_radiation_source 'fine-focus sealed tube'
_diffrn_radiation_type MoK\a
_diffrn_radiation_wavelength 0.71073
_diffrn_reflns_av_R_equivalents 0.1034
_diffrn_reflns_av_sigmaI/netI 0.1192
_diffrn_reflns_limit_h_max 11
_diffrn_reflns_limit_h_min -11
_diffrn_reflns_limit_k_max 22
_diffrn_reflns_limit_k_min -18
_diffrn_reflns_limit_l_max 38
_diffrn_reflns_limit_l_min -30
_diffrn_reflns_number 36706
_diffrn_reflns_theta_full 25.03
_diffrn_reflns_theta_max 25.03
_diffrn_reflns_theta_min 2.89
_exptl_absorpt_coefficient_mu 0.640
_exptl_absorpt_correction_T_max 0.921
_exptl_absorpt_correction_T_min 0.890
_exptl_absorpt_correction_type multi-scan
_exptl_absorpt_process_details
;
CrysAlis (Oxford Diffraction, 2006)
;
_exptl_crystal_colour purple
_exptl_crystal_density_diffrn 1.293
_exptl_crystal_density_method 'not measured'
_exptl_crystal_description block
_exptl_crystal_F_000 2328.0
_exptl_crystal_size_max 0.18
_exptl_crystal_size_mid 0.16
_exptl_crystal_size_min 0.13
_refine_diff_density_max 0.860
_refine_diff_density_min -0.329
_refine_diff_density_rms 0.081
_refine_ls_extinction_method none
_refine_ls_goodness_of_fit_ref 1.185
_refine_ls_hydrogen_treatment constr
_refine_ls_matrix_type full
_refine_ls_number_parameters 757
_refine_ls_number_reflns 10204
_refine_ls_number_restraints 72
_refine_ls_restrained_S_all 1.183
_refine_ls_R_factor_all 0.1606
_refine_ls_R_factor_gt 0.0810
_refine_ls_shift/su_max 0.004
_refine_ls_shift/su_mean 0.000
_refine_ls_structure_factor_coef Fsqd
_refine_ls_weighting_details 'calc w=1/[\s^2^(Fo^2^)+(0.0579P)^2^+0.0000P] where P=(Fo^2^+2Fc^2^)/3'
_refine_ls_weighting_scheme calc
_refine_ls_wR_factor_gt 0.1685
_refine_ls_wR_factor_ref 0.1965
_reflns_number_gt 5168
_reflns_number_total 10204
_reflns_threshold_expression >2\s(I)
_cod_data_source_file c2ce25588j.txt
_cod_data_source_block Compound-1
_cod_depositor_comments
;
The following automatic conversions were performed:

'_symmetry_cell_setting' value 'Monoclinic' changed to 'monoclinic'
according to /home/saulius/struct/CIF-dictionaries/cif_core.dic
dictionary named 'cif_core.dic' version 2.4.2 from 2011-04-26.

Automatic conversion script
Id: cif_fix_values 1891 2012-01-12 08:04:46Z andrius 
;
_cod_original_sg_symbol_Hall '-p 2ybc'
_cod_original_sg_symbol_H-M 'p 21/c'
_cod_database_code 7208697

loop_
_symmetry_equiv_pos_as_xyz
'x, y, z'
'-x, y+1/2, -z+1/2'
'-x, -y, -z'
'x, -y-1/2, z-1/2'

loop_
_atom_site_label
_atom_site_type_symbol
_atom_site_fract_x
_atom_site_fract_y
_atom_site_fract_z
_atom_site_U_iso_or_equiv
_atom_site_adp_type
_atom_site_occupancy
_atom_site_symmetry_multiplicity
_atom_site_calc_flag
_atom_site_refinement_flags
C1 C 1.1229(7) 0.0625(3) 0.58543(18) 0.0576(17) Uani 1 1 d .
H1 H 1.1188 0.0145 0.5782 0.069 Uiso 1 1 calc R
C2 C 1.0702(7) 0.1711(3) 0.59159(18) 0.0597(17) Uani 1 1 d .
H2 H 1.0209 0.2137 0.5900 0.072 Uiso 1 1 calc R
C3 C 1.2021(8) 0.1637(3) 0.60853(18) 0.0620(18) Uani 1 1 d .
H3 H 1.2600 0.1997 0.6202 0.074 Uiso 1 1 calc R
C4 C 1.3602(7) 0.0571(3) 0.62096(17) 0.0557(16) Uani 1 1 d .
H4A H 1.4378 0.0866 0.6154 0.067 Uiso 1 1 calc R
H4B H 1.3656 0.0131 0.6054 0.067 Uiso 1 1 calc R
C5 C 1.3756(7) 0.0389(3) 0.66903(16) 0.0503(15) Uani 1 1 d .
C6 C 1.2524(7) -0.0047(3) 0.68169(18) 0.0603(17) Uani 1 1 d .
H6A H 1.2564 -0.0034 0.7120 0.072 Uiso 1 1 calc R
H6B H 1.1681 0.0195 0.6705 0.072 Uiso 1 1 calc R
C7 C 1.235(3) -0.1110(10) 0.6299(6) 0.059(5) Uani 0.40 1 d PU
C7' C 1.148(2) -0.1025(11) 0.6311(6) 0.101(6) Uani 0.60 1 d PU
C8 C 1.239(3) -0.1856(18) 0.6367(12) 0.062(9) Uani 0.30 1 d PU
C8' C 1.1619(17) -0.1767(8) 0.6348(5) 0.075(4) Uani 0.70 1 d PU
C9 C 1.2606(8) -0.1348(3) 0.69343(19) 0.0655(19) Uani 1 1 d .
H9 H 1.2961 -0.1316 0.7215 0.079 Uiso 1 1 calc R
C10 C 1.3711(7) 0.1119(3) 0.69186(17) 0.0574(17) Uani 1 1 d .
H10A H 1.4053 0.1481 0.6740 0.069 Uiso 1 1 calc R
H10B H 1.2751 0.1231 0.6943 0.069 Uiso 1 1 calc R
C11 C 1.4284(9) 0.0878(4) 0.7710(2) 0.091(3) Uani 1 1 d .
H11 H 1.3582 0.0565 0.7762 0.109 Uiso 1 1 calc R
C12 C 1.5314(10) 0.1122(4) 0.7993(2) 0.098(3) Uani 1 1 d .
H12 H 1.5457 0.0984 0.8273 0.118 Uiso 1 1 calc R
C13 C 1.5543(7) 0.1618(3) 0.74161(19) 0.0596(17) Uani 1 1 d .
H13 H 1.5858 0.1913 0.7214 0.071 Uiso 1 1 calc R
C14 C 1.5078(7) -0.0046(3) 0.68014(19) 0.0607(17) Uani 1 1 d .
H14A H 1.5258 -0.0076 0.7105 0.073 Uiso 1 1 calc R
H14B H 1.4916 -0.0527 0.6696 0.073 Uiso 1 1 calc R
C15 C 1.7340(8) 0.0642(4) 0.6836(2) 0.0660(18) Uani 1 1 d .
H15 H 1.7434 0.0793 0.7114 0.079 Uiso 1 1 calc R
C16 C 1.8194(7) 0.0788(3) 0.6549(2) 0.0635(18) Uani 1 1 d .
H16 H 1.8993 0.1061 0.6597 0.076 Uiso 1 1 calc R
C17 C 1.6600(7) 0.0133(3) 0.6245(2) 0.0585(17) Uani 1 1 d .
H17 H 1.6072 -0.0145 0.6047 0.070 Uiso 1 1 calc R
C18 C 0.7548(7) 0.1872(4) 0.5279(2) 0.0636(18) Uani 1 1 d .
C19 C 0.7458(7) 0.2565(3) 0.50584(19) 0.0553(16) Uani 1 1 d .
C20 C 0.7337(8) 0.2590(3) 0.4626(2) 0.077(2) Uani 1 1 d .
H20 H 0.7298 0.2168 0.4473 0.093 Uiso 1 1 calc R
C21 C 0.7274(9) 0.3241(3) 0.44177(19) 0.081(2) Uani 1 1 d .
H21 H 0.7214 0.3252 0.4126 0.098 Uiso 1 1 calc R
C22 C 0.7301(7) 0.3859(3) 0.46380(18) 0.0583(17) Uani 1 1 d .
C23 C 0.7444(7) 0.3843(3) 0.50703(19) 0.0639(18) Uani 1 1 d .
H23 H 0.7505 0.4264 0.5224 0.077 Uiso 1 1 calc R
C24 C 0.7498(7) 0.3190(3) 0.52725(19) 0.0622(18) Uani 1 1 d .
H24 H 0.7563 0.3179 0.5564 0.075 Uiso 1 1 calc R
C25 C 0.6939(7) 0.5120(3) 0.46108(17) 0.0607(18) Uani 1 1 d .
H25A H 0.7765 0.5267 0.4787 0.073 Uiso 1 1 calc R
H25B H 0.6201 0.5059 0.4787 0.073 Uiso 1 1 calc R
C26 C 0.6547(7) 0.5671(3) 0.42850(17) 0.0531(16) Uani 1 1 d .
C27 C 0.5321(8) 0.5434(3) 0.39787(18) 0.0653(19) Uani 1 1 d .
H27A H 0.4937 0.5839 0.3817 0.078 Uiso 1 1 calc R
H27B H 0.5616 0.5083 0.3786 0.078 Uiso 1 1 calc R
C28 C 0.3113(8) 0.4871(3) 0.39926(19) 0.0643(19) Uani 1 1 d .
C29 C 0.2659(8) 0.5066(4) 0.3597(2) 0.074(2) Uani 1 1 d .
H29 H 0.3159 0.5390 0.3454 0.089 Uiso 1 1 calc R
C30 C 0.1460(9) 0.4784(4) 0.3409(2) 0.081(2) Uani 1 1 d .
H30 H 0.1150 0.4929 0.3137 0.097 Uiso 1 1 calc R
C31 C 0.0678(8) 0.4294(3) 0.3600(2) 0.0660(19) Uani 1 1 d .
C32 C 0.1165(9) 0.4095(4) 0.4004(2) 0.092(3) Uani 1 1 d .
H32 H 0.0679 0.3762 0.4145 0.110 Uiso 1 1 calc R
C33 C 0.2361(9) 0.4384(4) 0.41993(19) 0.091(3) Uani 1 1 d .
H33 H 0.2671 0.4252 0.4473 0.109 Uiso 1 1 calc R
C34 C -0.0539(9) 0.3956(4) 0.3373(2) 0.075(2) Uani 1 1 d .
C35 C 0.6147(7) 0.6368(3) 0.44960(18) 0.0566(16) Uani 1 1 d .
H35A H 0.5887 0.6730 0.4286 0.068 Uiso 1 1 calc R
H35B H 0.5373 0.6286 0.4656 0.068 Uiso 1 1 calc R
C36 C 0.7352(8) 0.7301(3) 0.48894(18) 0.0598(17) Uani 1 1 d .
C37 C 0.6251(7) 0.7745(3) 0.48320(19) 0.0649(18) Uani 1 1 d .
H37 H 0.5405 0.7580 0.4704 0.078 Uiso 1 1 calc R
C38 C 0.6393(7) 0.8436(3) 0.49630(19) 0.0635(18) Uani 1 1 d .
H38 H 0.5631 0.8738 0.4925 0.076 Uiso 1 1 calc R
C39 C 0.7628(7) 0.8698(3) 0.51491(17) 0.0528(16) Uani 1 1 d .
C40 C 0.8750(7) 0.8242(3) 0.51994(18) 0.0598(17) Uani 1 1 d .
H40 H 0.9606 0.8409 0.5318 0.072 Uiso 1 1 calc R
C41 C 0.8600(8) 0.7539(3) 0.50744(18) 0.0613(17) Uani 1 1 d .
H41 H 0.9348 0.7229 0.5116 0.074 Uiso 1 1 calc R
C42 C 0.7780(8) 0.9450(3) 0.52979(18) 0.0562(17) Uani 1 1 d .
C43 C 0.7786(7) 0.5803(3) 0.40374(19) 0.0638(18) Uani 1 1 d .
H43A H 0.8573 0.5971 0.4224 0.077 Uiso 1 1 calc R
H43B H 0.8045 0.5364 0.3907 0.077 Uiso 1 1 calc R
C44 C 0.8392(10) 0.6566(3) 0.3500(2) 0.068(2) Uani 1 1 d .
C45 C 0.7919(9) 0.7022(4) 0.3163(2) 0.082(2) Uani 1 1 d .
H45 H 0.6986 0.7135 0.3109 0.099 Uiso 1 1 calc R
C46 C 0.8863(13) 0.7297(4) 0.2915(2) 0.098(3) Uani 1 1 d .
H46 H 0.8558 0.7595 0.2692 0.118 Uiso 1 1 calc R
C47 C 1.0260(12) 0.7134(4) 0.2993(3) 0.091(3) Uani 1 1 d .
C48 C 1.0668(9) 0.6703(4) 0.3322(2) 0.087(2) Uani 1 1 d .
H48 H 1.1602 0.6592 0.3376 0.105 Uiso 1 1 calc R
C49 C 0.9763(10) 0.6416(4) 0.3581(2) 0.082(2) Uani 1 1 d .
H49 H 1.0088 0.6127 0.3807 0.098 Uiso 1 1 calc R
N1 N 1.0191(5) 0.1066(2) 0.57696(13) 0.0519(12) Uani 1 1 d .
N2 N 1.2347(6) 0.0933(3) 0.60537(14) 0.0530(13) Uani 1 1 d .
N3 N 1.2407(6) -0.0788(2) 0.66868(15) 0.0620(15) Uani 1 1 d .
N4 N 1.2257(6) -0.1957(2) 0.67481(15) 0.0598(14) Uani 1 1 d .
N5 N 1.4480(6) 0.1182(3) 0.73345(15) 0.0581(14) Uani 1 1 d .
N6 N 1.6116(6) 0.1601(3) 0.78079(15) 0.0597(14) Uani 1 1 d .
N7 N 1.6299(6) 0.0227(3) 0.66418(16) 0.0561(13) Uani 1 1 d .
N8 N 1.7712(6) 0.0473(3) 0.61699(15) 0.0566(13) Uani 1 1 d .
O1 O 0.7484(5) 0.1845(2) 0.56630(15) 0.0755(13) Uani 1 1 d U
O2 O 0.7748(5) 0.1309(2) 0.50755(13) 0.0728(13) Uani 1 1 d .
O1W O 0.5878(6) 0.0668(3) 0.44495(14) 0.0939(16) Uani 1 1 d .
O3 O 0.7186(5) 0.4463(2) 0.44025(12) 0.0767(15) Uani 1 1 d .
O2W O 1.5646(7) 0.2237(3) 0.62887(18) 0.126(2) Uani 1 1 d .
O4 O 0.4294(5) 0.5131(2) 0.42141(12) 0.0708(13) Uani 1 1 d .
O3W O 1.0722(8) 0.0922(5) 0.7363(2) 0.101(3) Uani 0.70 1 d P
O5 O -0.1074(6) 0.4220(3) 0.30315(18) 0.1034(18) Uani 1 1 d .
O4W O 1.421(2) -0.1558(13) 0.8160(7) 0.139(9) Uani 0.30 1 d P
O6 O -0.1026(5) 0.3389(2) 0.35081(12) 0.0784(15) Uani 1 1 d .
O5W O 1.7090(15) -0.0370(6) 0.7751(3) 0.119(4) Uani 0.50 1 d P
O7 O 0.7333(5) 0.6588(2) 0.47671(13) 0.0663(12) Uani 1 1 d .
O6W O 1.720(3) -0.1982(13) 0.6562(7) 0.122(8) Uani 0.25 1 d PU
O8 O 0.6711(5) 0.9831(2) 0.53111(12) 0.0613(11) Uani 1 1 d .
O7W O 1.4400(13) 0.5906(5) 0.2835(3) 0.101(4) Uani 0.50 1 d P
O9 O 0.8956(5) 0.9689(2) 0.54265(13) 0.0657(12) Uani 1 1 d .
O10 O 0.7387(5) 0.6327(2) 0.37237(13) 0.0722(13) Uani 1 1 d .
Co1 Co 0.82793(9) 0.06744(4) 0.55849(2) 0.0522(3) Uani 1 1 d .
Co2 Co 1.20731(10) 0.79417(4) 0.19961(2) 0.0571(3) Uani 1 1 d .
C50 C 1.098(3) 0.7431(17) 0.2645(9) 0.056(7) Uani 0.50 1 d PU
O11 O 1.111(2) 0.7778(14) 0.2449(8) 0.092(7) Uani 0.50 1 d PU
O12' O 1.225(3) 0.7263(13) 0.2687(6) 0.082(6) Uani 0.50 1 d PU
O12 O 1.272(2) 0.7215(11) 0.2875(5) 0.092(6) Uani 0.50 1 d PU
C50' C 1.153(3) 0.7406(18) 0.2756(9) 0.062(9) Uani 0.50 1 d PU
O11' O 1.0456(18) 0.7835(12) 0.2356(6) 0.076(5) Uani 0.50 1 d PU

loop_
_atom_site_aniso_label
_atom_site_aniso_U_11
_atom_site_aniso_U_22
_atom_site_aniso_U_33
_atom_site_aniso_U_23
_atom_site_aniso_U_13
_atom_site_aniso_U_12
C1 0.056(5) 0.034(4) 0.081(4) -0.010(3) -0.001(4) -0.005(4)
C2 0.059(5) 0.032(4) 0.084(4) -0.003(3) -0.012(4) -0.007(3)
C3 0.059(5) 0.032(4) 0.089(4) -0.003(3) -0.017(4) -0.010(3)
C4 0.049(5) 0.048(4) 0.070(4) -0.002(3) 0.003(3) 0.000(3)
C5 0.053(5) 0.042(3) 0.057(3) 0.004(3) 0.009(3) -0.006(3)
C6 0.062(5) 0.045(4) 0.076(4) -0.002(3) 0.015(3) -0.004(3)
C7 0.098(15) 0.039(9) 0.041(9) 0.012(6) 0.015(10) 0.009(11)
C7' 0.101(13) 0.086(11) 0.112(11) 0.025(8) -0.002(11) -0.022(11)
C8 0.080(18) 0.037(13) 0.070(15) 0.013(10) 0.018(15) -0.005(14)
C8' 0.107(12) 0.045(7) 0.067(7) 0.011(5) -0.012(9) -0.022(9)
C9 0.076(6) 0.049(4) 0.067(4) 0.005(3) -0.013(4) -0.005(4)
C10 0.061(5) 0.042(4) 0.069(4) 0.006(3) 0.005(3) -0.006(3)
C11 0.111(8) 0.082(5) 0.080(5) 0.012(4) 0.022(5) -0.048(5)
C12 0.134(9) 0.093(6) 0.062(4) 0.009(4) -0.012(5) -0.043(6)
C13 0.069(5) 0.046(4) 0.062(4) 0.007(3) 0.000(4) -0.007(4)
C14 0.059(5) 0.048(4) 0.076(4) 0.010(3) 0.011(3) 0.000(4)
C15 0.062(5) 0.069(4) 0.065(4) -0.009(3) -0.004(4) -0.003(4)
C16 0.051(5) 0.067(4) 0.072(4) -0.012(3) 0.001(4) -0.012(4)
C17 0.047(5) 0.051(4) 0.075(5) -0.006(3) -0.002(3) -0.004(3)
C18 0.047(5) 0.062(5) 0.079(5) 0.005(4) -0.004(4) 0.000(4)
C19 0.054(5) 0.042(4) 0.070(4) 0.003(3) 0.007(3) -0.001(3)
C20 0.108(7) 0.044(4) 0.080(5) -0.006(3) 0.010(4) 0.006(4)
C21 0.141(8) 0.041(4) 0.066(4) -0.003(3) 0.023(4) 0.012(4)
C22 0.081(6) 0.036(4) 0.061(4) 0.001(3) 0.022(3) -0.001(3)
C23 0.078(6) 0.043(4) 0.072(4) -0.005(3) 0.012(4) -0.002(3)
C24 0.075(5) 0.051(4) 0.063(4) 0.000(3) 0.016(3) -0.005(4)
C25 0.082(6) 0.030(3) 0.072(4) -0.004(3) 0.018(4) -0.005(3)
C26 0.063(5) 0.031(3) 0.067(4) -0.010(3) 0.015(3) -0.009(3)
C27 0.088(6) 0.044(4) 0.067(4) -0.006(3) 0.023(4) -0.015(4)
C28 0.076(6) 0.061(4) 0.058(4) -0.018(3) 0.015(4) -0.015(4)
C29 0.070(6) 0.078(5) 0.073(5) 0.010(4) 0.003(4) -0.023(4)
C30 0.090(7) 0.077(5) 0.074(4) 0.019(4) 0.010(4) -0.015(5)
C31 0.072(5) 0.061(4) 0.066(4) -0.012(3) 0.011(4) -0.017(4)
C32 0.115(8) 0.096(6) 0.063(5) -0.001(4) 0.009(4) -0.062(5)
C33 0.120(8) 0.102(6) 0.049(4) 0.012(4) 0.003(4) -0.061(6)
C34 0.090(7) 0.074(5) 0.062(4) -0.008(4) 0.011(4) -0.013(5)
C35 0.052(5) 0.043(4) 0.074(4) -0.006(3) 0.002(3) -0.007(3)
C36 0.061(5) 0.043(4) 0.076(4) -0.011(3) 0.011(4) -0.009(4)
C37 0.046(5) 0.051(4) 0.095(5) -0.017(3) 0.000(4) -0.001(4)
C38 0.048(5) 0.042(4) 0.099(5) -0.016(3) -0.001(4) -0.001(3)
C39 0.054(5) 0.042(4) 0.063(4) -0.007(3) 0.011(3) -0.008(3)
C40 0.044(5) 0.048(4) 0.085(4) -0.013(3) -0.001(3) -0.010(3)
C41 0.058(5) 0.043(4) 0.080(4) -0.009(3) -0.003(4) 0.001(4)
C42 0.064(6) 0.040(4) 0.064(4) -0.001(3) 0.003(4) 0.000(4)
C43 0.078(6) 0.041(4) 0.076(4) 0.005(3) 0.023(4) -0.001(3)
C44 0.086(7) 0.047(4) 0.073(5) -0.001(3) 0.018(4) -0.012(4)
C45 0.103(7) 0.059(5) 0.087(5) 0.003(4) 0.021(5) -0.011(4)
C46 0.166(11) 0.060(5) 0.076(5) 0.003(4) 0.047(6) -0.024(6)
C47 0.134(9) 0.054(5) 0.098(6) -0.013(4) 0.065(6) -0.020(5)
C48 0.092(7) 0.070(5) 0.106(6) 0.003(4) 0.037(5) -0.011(5)
C49 0.097(8) 0.069(5) 0.084(5) 0.007(4) 0.030(5) -0.015(5)
N1 0.047(4) 0.033(3) 0.073(3) -0.004(2) -0.002(3) -0.004(3)
N2 0.044(4) 0.046(3) 0.067(3) -0.003(2) -0.004(3) -0.001(3)
N3 0.083(5) 0.038(3) 0.066(3) -0.005(2) 0.014(3) -0.022(3)
N4 0.075(4) 0.038(3) 0.067(3) -0.003(2) 0.010(3) -0.010(3)
N5 0.061(4) 0.048(3) 0.063(3) 0.002(2) -0.005(3) -0.014(3)
N6 0.065(4) 0.049(3) 0.063(3) 0.002(2) -0.002(3) -0.013(3)
N7 0.047(4) 0.052(3) 0.068(3) 0.005(2) 0.000(3) 0.003(3)
N8 0.047(4) 0.051(3) 0.071(3) -0.002(2) 0.003(3) -0.006(3)
O1 0.071(4) 0.070(3) 0.085(3) 0.020(2) 0.008(3) 0.012(3)
O2 0.076(4) 0.044(3) 0.092(3) 0.002(2) -0.015(3) -0.003(2)
O1W 0.098(4) 0.098(4) 0.085(3) -0.029(3) 0.012(3) -0.017(3)
O3 0.131(5) 0.034(3) 0.072(3) -0.0004(19) 0.041(3) 0.006(3)
O2W 0.109(5) 0.130(5) 0.144(5) 0.033(4) 0.034(4) 0.018(4)
O4 0.081(4) 0.071(3) 0.063(3) -0.012(2) 0.023(3) -0.036(3)
O3W 0.081(6) 0.147(7) 0.078(4) -0.008(4) 0.017(4) 0.020(5)
O5 0.087(5) 0.117(5) 0.104(4) 0.012(3) -0.001(3) -0.033(4)
O4W 0.070(15) 0.17(2) 0.171(19) -0.117(17) -0.009(13) 0.024(14)
O6 0.103(4) 0.062(3) 0.069(3) -0.006(2) 0.004(3) -0.031(3)
O5W 0.173(13) 0.094(8) 0.086(7) 0.005(5) 0.000(7) 0.030(8)
O7 0.063(3) 0.042(3) 0.091(3) -0.009(2) -0.004(2) -0.004(2)
O6W 0.122(8) 0.122(8) 0.122(8) 0.0005(10) 0.0140(13) 0.0004(10)
O8 0.057(3) 0.041(2) 0.083(3) -0.0079(19) -0.004(2) 0.000(2)
O7W 0.155(12) 0.070(7) 0.066(6) 0.005(5) -0.036(6) 0.008(7)
O9 0.052(3) 0.043(2) 0.100(3) -0.019(2) 0.003(3) -0.014(2)
O10 0.073(4) 0.059(3) 0.086(3) 0.019(2) 0.017(3) -0.007(3)
Co1 0.0478(6) 0.0354(5) 0.0714(5) -0.0015(3) -0.0022(4) -0.0032(4)
Co2 0.0685(7) 0.0426(5) 0.0590(5) 0.0002(3) 0.0024(4) 0.0029(4)
C50 0.059(14) 0.048(10) 0.064(13) -0.011(9) 0.013(11) -0.005(11)
O11 0.109(16) 0.070(10) 0.096(11) 0.008(8) 0.010(11) 0.001(12)
O12' 0.082(14) 0.086(10) 0.080(11) 0.002(9) 0.022(10) -0.020(9)
O12 0.099(14) 0.075(8) 0.106(12) -0.008(9) 0.033(9) -0.022(9)
C50' 0.066(18) 0.051(11) 0.070(15) -0.022(10) 0.009(14) -0.011(13)
O11' 0.095(12) 0.069(8) 0.071(9) 0.019(7) 0.042(9) 0.016(9)

loop_
_atom_type_symbol
_atom_type_description
_atom_type_scat_dispersion_real
_atom_type_scat_dispersion_imag
_atom_type_scat_source
C C 0.0033 0.0016 'International Tables Vol C Tables 4.2.6.8 and 6.1.1.4'
H H 0.0000 0.0000 'International Tables Vol C Tables 4.2.6.8 and 6.1.1.4'
N N 0.0061 0.0033 'International Tables Vol C Tables 4.2.6.8 and 6.1.1.4'
O O 0.0106 0.0060 'International Tables Vol C Tables 4.2.6.8 and 6.1.1.4'
Co Co 0.3494 0.9721 'International Tables Vol C Tables 4.2.6.8 and 6.1.1.4'

loop_
_geom_angle_atom_site_label_1
_geom_angle_atom_site_label_2
_geom_angle_atom_site_label_3
_geom_angle
_geom_angle_site_symmetry_1
_geom_angle_site_symmetry_3
N1 C1 N2 113.3(5) . .
C3 C2 N1 109.9(6) . .
C2 C3 N2 106.9(5) . .
N2 C4 C5 115.3(5) . .
C14 C5 C6 108.4(5) . .
C14 C5 C10 115.3(5) . .
C6 C5 C10 106.1(5) . .
C14 C5 C4 109.2(4) . .
C6 C5 C4 112.5(5) . .
C10 C5 C4 105.4(4) . .
N3 C6 C5 118.0(5) . .
C7' C7 N3 79(2) . .
C7' C7 C8 101(3) . .
N3 C7 C8 107.3(19) . .
C7' C7 C8' 70(2) . .
N3 C7 C8' 104.2(13) . .
C8 C7 C8' 31.1(13) . .
C7 C7' C8' 75(2) . .
C7 C7' N3 66(2) . .
C8' C7' N3 100.7(13) . .
C7 C7' C8 51(2) . .
C8' C7' C8 24.0(13) . .
N3 C7' C8 86.1(16) . .
C8' C8 N4 84(4) . .
C8' C8 C7 76(4) . .
N4 C8 C7 107(3) . .
C8' C8 C7' 48(3) . .
N4 C8 C7' 97(2) . .
C7 C8 C7' 28.4(12) . .
C8' C8 C9 88(4) . .
N4 C8 C9 38.4(11) . .
C7 C8 C9 71.0(17) . .
C7' C8 C9 71.5(14) . .
C8 C8' C7' 108(4) . .
C8 C8' N4 63(3) . .
C7' C8' N4 110.8(13) . .
C8 C8' C7 73(4) . .
C7' C8' C7 35.5(10) . .
N4 C8' C7 98.2(13) . .
N4 C9 N3 113.9(5) . .
N4 C9 C8 36.5(10) . .
N3 C9 C8 80.9(10) . .
N5 C10 C5 117.6(5) . .
C12 C11 N5 106.3(6) . .
C11 C12 N6 110.4(6) . .
N6 C13 N5 114.3(5) . .
N7 C14 C5 115.7(5) . .
C16 C15 N7 106.9(6) . .
C15 C16 N8 109.9(6) . .
N8 C17 N7 112.6(6) . .
O1 C18 O2 120.5(6) . .
O1 C18 C19 120.2(6) . .
O2 C18 C19 119.2(6) . .
O1 C18 Co1 67.8(3) . .
O2 C18 Co1 53.6(3) . .
C19 C18 Co1 165.6(5) . .
C24 C19 C20 118.3(5) . .
C24 C19 C18 121.4(6) . .
C20 C19 C18 120.4(6) . .
C19 C20 C21 120.5(6) . .
C22 C21 C20 120.2(6) . .
C21 C22 O3 115.3(5) . .
C21 C22 C23 119.9(5) . .
O3 C22 C23 124.8(5) . .
C22 C23 C24 119.0(5) . .
C19 C24 C23 122.0(6) . .
O3 C25 C26 108.2(4) . .
C25 C26 C27 111.7(5) . .
C25 C26 C43 108.7(6) . .
C27 C26 C43 108.5(5) . .
C25 C26 C35 109.7(5) . .
C27 C26 C35 108.1(5) . .
C43 C26 C35 110.1(5) . .
O4 C27 C26 108.5(5) . .
C29 C28 O4 123.9(6) . .
C29 C28 C33 119.7(7) . .
O4 C28 C33 116.4(6) . .
C28 C29 C30 119.1(6) . .
C29 C30 C31 123.4(7) . .
C32 C31 C30 116.7(7) . .
C32 C31 C34 121.5(6) . .
C30 C31 C34 121.5(7) . .
C33 C32 C31 120.3(6) . .
C32 C33 C28 120.8(6) . .
O5 C34 O6 119.6(7) . .
O5 C34 C31 119.7(7) . .
O6 C34 C31 120.6(7) . .
O7 C35 C26 106.6(5) . .
C37 C36 C41 120.7(6) . .
C37 C36 O7 124.6(6) . .
C41 C36 O7 114.8(6) . .
C36 C37 C38 119.4(7) . .
C37 C38 C39 121.8(7) . .
C38 C39 C40 118.1(5) . .
C38 C39 C42 121.9(6) . .
C40 C39 C42 120.0(6) . .
C41 C40 C39 120.1(6) . .
C36 C41 C40 119.9(6) . .
O9 C42 O8 120.7(6) . .
O9 C42 C39 119.8(6) . .
O8 C42 C39 119.5(7) . .
O9 C42 Co1 54.5(3) . 1_565
O8 C42 Co1 66.2(3) . 1_565
C39 C42 Co1 174.0(6) . 1_565
O10 C43 C26 107.9(5) . .
O10 C44 C49 125.6(7) . .
O10 C44 C45 114.4(8) . .
C49 C44 C45 119.9(7) . .
C46 C45 C44 119.0(9) . .
C45 C46 C47 121.1(8) . .
C48 C47 C46 117.9(8) . .
C48 C47 C50 133.2(15) . .
C46 C47 C50 108.4(14) . .
C48 C47 C50' 112.5(15) . .
C46 C47 C50' 129.5(14) . .
C50 C47 C50' 22.4(14) . .
C47 C48 C49 123.2(9) . .
C44 C49 C48 118.8(8) . .
C1 N1 C2 104.1(5) . .
C1 N1 Co1 119.6(4) . .
C2 N1 Co1 134.9(5) . .
C1 N2 C3 105.7(5) . .
C1 N2 C4 125.4(5) . .
C3 N2 C4 128.8(6) . .
C9 N3 C7 100.5(9) . .
C9 N3 C6 126.1(5) . .
C7 N3 C6 132.3(9) . .
C9 N3 C7' 106.5(8) . .
C7 N3 C7' 34.9(9) . .
C6 N3 C7' 122.6(9) . .
C8 N4 C9 105.1(17) . .
C8 N4 C8' 32.8(14) . .
C9 N4 C8' 105.0(7) . .
C8 N4 Co2 122.8(16) . 4_566
C9 N4 Co2 130.0(4) . 4_566
C8' N4 Co2 122.6(7) . 4_566
C13 N5 C11 105.6(5) . .
C13 N5 C10 122.7(5) . .
C11 N5 C10 131.6(6) . .
C13 N6 C12 103.2(6) . .
C13 N6 Co2 123.6(4) . 3_866
C12 N6 Co2 132.3(5) . 3_866
C17 N7 C15 105.9(5) . .
C17 N7 C14 124.4(6) . .
C15 N7 C14 129.7(6) . .
C17 N8 C16 104.6(5) . .
C17 N8 Co1 125.2(4) . 1_655
C16 N8 Co1 128.7(5) . 1_655
C18 O1 Co1 82.9(4) . .
C18 O2 Co1 96.5(4) . .
C22 O3 C25 117.7(4) . .
C28 O4 C27 117.5(5) . .
C34 O6 Co2 104.7(4) . 2_645
C36 O7 C35 115.7(5) . .
C42 O8 Co1 83.6(4) . 1_565
C42 O9 Co1 95.5(4) . 1_565
C44 O10 C43 116.5(6) . .
N1 Co1 O2 99.41(19) . .
N1 Co1 O9 95.08(19) . 1_545
O2 Co1 O9 112.84(18) . 1_545
N1 Co1 N8 97.7(2) . 1_455
O2 Co1 N8 140.3(2) . 1_455
O9 Co1 N8 100.90(18) 1_545 1_455
N1 Co1 O8 155.28(18) . 1_545
O2 Co1 O8 89.92(16) . 1_545
O9 Co1 O8 60.24(17) 1_545 1_545
N8 Co1 O8 89.20(18) 1_455 1_545
N1 Co1 O1 86.18(19) . .
O2 Co1 O1 58.90(16) . .
O9 Co1 O1 171.72(17) 1_545 .
N8 Co1 O1 87.01(18) 1_455 .
O8 Co1 O1 118.00(17) 1_545 .
N1 Co1 C42 125.0(2) . 1_545
O2 Co1 C42 102.73(18) . 1_545
O9 Co1 C42 29.98(19) 1_545 1_545
N8 Co1 C42 96.10(19) 1_455 1_545
O8 Co1 C42 30.26(18) 1_545 1_545
O1 Co1 C42 147.6(2) . 1_545
N1 Co1 C18 90.0(2) . .
O2 Co1 C18 29.98(18) . .
O9 Co1 C18 142.5(2) 1_545 .
N8 Co1 C18 115.2(2) 1_455 .
O8 Co1 C18 108.53(19) 1_545 .
O1 Co1 C18 29.23(16) . .
C42 Co1 C18 129.8(2) 1_545 .
O11 Co2 O6 116.7(6) . 2_655
O11 Co2 N6 109.5(7) . 3_866
O6 Co2 N6 115.2(2) 2_655 3_866
O11 Co2 N4 103.5(8) . 4_565
O6 Co2 N4 97.2(2) 2_655 4_565
N6 Co2 N4 113.6(2) 3_866 4_565
O11 Co2 O11' 18.9(8) . .
O6 Co2 O11' 98.1(5) 2_655 .
N6 Co2 O11' 124.6(6) 3_866 .
N4 Co2 O11' 103.8(7) 4_565 .
C50' C50 O11 106(6) . .
C50' C50 O11' 137(7) . .
O11 C50 O11' 32(2) . .
C50' C50 O12' 30(4) . .
O11 C50 O12' 92(3) . .
O11' C50 O12' 123(3) . .
C50' C50 C47 90(6) . .
O11 C50 C47 152(3) . .
O11' C50 C47 126(2) . .
O12' C50 C47 111(2) . .
C50' C50 O12 14(4) . .
O11 C50 O12 104(3) . .
O11' C50 O12 136(2) . .
O12' C50 O12 17.8(13) . .
C47 C50 O12 96.1(19) . .
O11' O11 C50 102(5) . .
O11' O11 C50' 130(5) . .
C50 O11 C50' 29(2) . .
O11' O11 O12' 150(5) . .
C50 O11 O12' 52(2) . .
C50' O11 O12' 29.5(16) . .
O11' O11 Co2 99(4) . .
C50 O11 Co2 141(3) . .
C50' O11 Co2 124(2) . .
O12' O11 Co2 95.0(14) . .
O12 O12' C50' 107(5) . .
O12 O12' C50 130(4) . .
C50' O12' C50 23(3) . .
O12 O12' O11 145(4) . .
C50' O12' O11 49(3) . .
C50 O12' O11 35.1(16) . .
O12' O12 C50' 39(3) . .
O12' O12 C50 33(3) . .
C50' O12 C50 7(2) . .
C50 C50' O12' 127(7) . .
C50 C50' O12 159(7) . .
O12' C50' O12 34(2) . .
C50 C50' O11 46(5) . .
O12' C50' O11 101(4) . .
O12 C50' O11 129(3) . .
C50 C50' C47 68(5) . .
O12' C50' C47 140(4) . .
O12 C50' C47 121(3) . .
O11 C50' C47 110(3) . .
C50 C50' O11' 29(5) . .
O12' C50' O11' 115(4) . .
O12 C50' O11' 145(3) . .
O11 C50' O11' 17.1(18) . .
C47 C50' O11' 93.5(18) . .
O11 O11' C50 46(4) . .
O11 O11' C50' 32(4) . .
C50 O11' C50' 14(2) . .
O11 O11' Co2 62(3) . .
C50 O11' Co2 101.4(16) . .
C50' O11' Co2 91.2(13) . .

loop_
_geom_bond_atom_site_label_1
_geom_bond_atom_site_label_2
_geom_bond_distance
_geom_bond_site_symmetry_2
C1 N1 1.311(7) .
C1 N2 1.330(7) .
C2 C3 1.344(8) .
C2 N1 1.370(7) .
C3 N2 1.365(7) .
C4 N2 1.437(7) .
C4 C5 1.569(7) .
C5 C14 1.532(8) .
C5 C6 1.545(8) .
C5 C10 1.556(8) .
C6 N3 1.452(7) .
C7 C7' 0.87(2) .
C7 N3 1.378(19) .
C7 C8 1.41(4) .
C7 C8' 1.44(3) .
C7' C8' 1.40(2) .
C7' N3 1.488(19) .
C7' C8 1.79(4) .
C8 C8' 0.77(3) .
C8 N4 1.26(4) .
C8 C9 2.04(4) .
C8' N4 1.408(15) .
C9 N4 1.314(7) .
C9 N3 1.317(7) .
C10 N5 1.458(7) .
C11 C12 1.353(10) .
C11 N5 1.367(7) .
C12 N6 1.369(9) .
C13 N6 1.316(7) .
C13 N5 1.322(8) .
C14 N7 1.441(8) .
C15 C16 1.337(8) .
C15 N7 1.369(8) .
C16 N8 1.385(7) .
C17 N8 1.303(7) .
C17 N7 1.349(7) .
C18 O1 1.240(7) .
C18 O2 1.267(7) .
C18 C19 1.478(8) .
C18 Co1 2.519(7) .
C19 C24 1.357(8) .
C19 C20 1.378(8) .
C20 C21 1.390(8) .
C21 C22 1.356(8) .
C22 O3 1.358(6) .
C22 C23 1.378(7) .
C23 C24 1.383(8) .
C25 O3 1.436(6) .
C25 C26 1.488(8) .
C26 C27 1.524(9) .
C26 C43 1.539(8) .
C26 C35 1.541(7) .
C27 O4 1.437(7) .
C28 C29 1.346(8) .
C28 O4 1.371(8) .
C28 C33 1.386(8) .
C29 C30 1.360(9) .
C30 C31 1.382(9) .
C31 C32 1.380(9) .
C31 C34 1.462(10) .
C32 C33 1.370(10) .
C34 O5 1.260(8) .
C34 O6 1.262(8) .
C35 O7 1.426(7) .
C36 C37 1.354(8) .
C36 C41 1.366(9) .
C36 O7 1.392(7) .
C37 C38 1.365(8) .
C38 C39 1.372(8) .
C39 C40 1.383(8) .
C39 C42 1.489(8) .
C40 C41 1.380(8) .
C42 O9 1.256(7) .
C42 O8 1.268(7) .
C42 Co1 2.501(6) 1_565
C43 O10 1.428(7) .
C44 O10 1.354(8) .
C44 C49 1.362(10) .
C44 C45 1.412(10) .
C45 C46 1.382(11) .
C46 C47 1.389(12) .
C47 C48 1.351(11) .
C47 C50 1.49(3) .
C47 C50' 1.61(4) .
C48 C49 1.388(9) .
N1 Co1 2.026(5) .
N4 Co2 2.027(5) 4_566
N6 Co2 1.997(5) 3_866
N8 Co1 2.050(5) 1_655
O1 Co1 2.351(4) .
O2 Co1 2.040(4) .
O4W O7W 1.63(3) 4_566
O6 Co2 1.995(4) 2_645
O8 Co1 2.302(4) 1_565
O7W O4W 1.63(3) 4_565
O9 Co1 2.046(4) 1_565
Co1 O9 2.046(4) 1_545
Co1 N8 2.050(5) 1_455
Co1 O8 2.302(4) 1_545
Co1 C42 2.501(6) 1_545
Co2 O11 1.84(3) .
Co2 O6 1.995(4) 2_655
Co2 N6 1.997(5) 3_866
Co2 N4 2.027(5) 4_565
Co2 O11' 2.066(17) .
C50 C50' 0.61(4) .
C50 O11 0.92(3) .
C50 O11' 1.26(4) .
C50 O12' 1.27(4) .
C50 O12 1.81(3) .
O11 O11' 0.68(3) .
O11 C50' 1.24(4) .
O11 O12' 1.60(3) .
O12' O12 0.72(2) .
O12' C50' 0.80(3) .
O12 C50' 1.22(4) .
C50' O11' 1.76(4) .
